data_7117701
loop_
_publ_author_name
'Gopal Chandru Senadi'
'Wan-Ping Hu'
'Amol Milind Garkhedkar'
'Siva Senthil Kumar Boominathan'
'Jeh-Jeng Wang'

_publ_section_title
;
 Palladium(II)-catalysed regioselective synthesis of 3,4-disubstituted
 quinolines and 2,3,5-trisubstituted pyrroles from alkenes via
 anti-Markovnikov selectivity
;
_journal_name_full Chem.Commun.
_journal_page_first 13795
_journal_paper_doi 10.1039/C5cc05196G
_journal_volume 51
_journal_year 2015
_chemical_formula_moiety 'C16 H10 N2'
_chemical_formula_sum 'C16 H10 N2'
_chemical_formula_weight 230.26
_space_group_IT_number 14
_symmetry_cell_setting monoclinic
_symmetry_Int_Tables_number 14
_symmetry_space_group_name_Hall '-P 2yn'
_symmetry_space_group_name_H-M 'P 1 21/n 1'
_atom_sites_solution_hydrogens geom
_atom_sites_solution_primary direct
_atom_sites_solution_secondary difmap
_audit_creation_method SHELXL-97
_audit_update_record
;
2015-05-07 deposited with the CCDC.
2015-07-24 downloaded from the CCDC.
;
_cell_angle_alpha 90.00
_cell_angle_beta 106.572(10)
_cell_angle_gamma 90.00
_cell_formula_units_Z 4
_cell_length_a 11.4760(11)
_cell_length_b 6.7685(5)
_cell_length_c 15.8831(16)
_cell_measurement_reflns_used 952
_cell_measurement_temperature 297(2)
_cell_measurement_theta_max 28.9680
_cell_measurement_theta_min 3.2840
_cell_volume 1182.5(2)
_computing_cell_refinement
; 
CrysAlis RED, Oxford Diffraction Ltd., 
Version 1.171.32.29 (release 10-06-2008 CrysAlis171 .NET) 
(compiled Jun 10 2008,16:49:55) 
;
_computing_data_collection
; 
CrysAlis CCD, Oxford Diffraction Ltd., 
Version 1.171.32.29 (release 10-06-2008 CrysAlis171 .NET) 
(compiled Jun 10 2008,16:49:55) 
;
_computing_data_reduction
; 
CrysAlis RED, Oxford Diffraction Ltd., 
Version 1.171.32.29 (release 10-06-2008 CrysAlis171 .NET) 
(compiled Jun 10 2008,16:49:55) 
;
_computing_molecular_graphics 'Bruker SHELXTL'
_computing_publication_material 'Bruker SHELXTL'
_computing_structure_refinement 'SHELXL-97 (Sheldrick, 2008)'
_computing_structure_solution 'SHELXS-97 (Sheldrick, 2008)'
_diffrn_ambient_temperature 297(2)
_diffrn_measured_fraction_theta_full 0.999
_diffrn_measured_fraction_theta_max 0.864
_diffrn_measurement_device_type 'CCD detector'
_diffrn_measurement_method '\w scans'
_diffrn_radiation_monochromator graphite
_diffrn_radiation_probe x-ray
_diffrn_radiation_type MoK\a
_diffrn_radiation_wavelength 0.71073
_diffrn_reflns_av_R_equivalents 0.0263
_diffrn_reflns_av_sigmaI/netI 0.0505
_diffrn_reflns_limit_h_max 15
_diffrn_reflns_limit_h_min -11
_diffrn_reflns_limit_k_max 7
_diffrn_reflns_limit_k_min -8
_diffrn_reflns_limit_l_max 21
_diffrn_reflns_limit_l_min -19
_diffrn_reflns_number 5267
_diffrn_reflns_theta_full 26.00
_diffrn_reflns_theta_max 29.22
_diffrn_reflns_theta_min 3.29
_diffrn_source 'fine-focus sealed tube'
_exptl_absorpt_coefficient_mu 0.078
_exptl_absorpt_correction_T_max 1.00000
_exptl_absorpt_correction_T_min 0.98218
_exptl_absorpt_correction_type multi-scan
_exptl_absorpt_process_details
; 
CrysAlisPro, Agilent Technologies, 
Version 1.171.37.31 (release 14-01-2014 CrysAlis171 .NET) 
(compiled Jan 14 2014,18:38:05) 
Empirical absorption correction using spherical harmonics, 
 implemented in SCALE3 ABSPACK scaling algorithm. 
;
_exptl_crystal_colour colorless
_exptl_crystal_density_diffrn 1.293
_exptl_crystal_density_method 'not measured'
_exptl_crystal_description parallelepiped
_exptl_crystal_F_000 480
_exptl_crystal_size_max 0.60
_exptl_crystal_size_mid 0.40
_exptl_crystal_size_min 0.08
_refine_diff_density_max 0.175
_refine_diff_density_min -0.205
_refine_diff_density_rms 0.043
_refine_ls_extinction_method none
_refine_ls_goodness_of_fit_ref 0.999
_refine_ls_hydrogen_treatment constr
_refine_ls_matrix_type full
_refine_ls_number_parameters 163
_refine_ls_number_reflns 2774
_refine_ls_number_restraints 0
_refine_ls_restrained_S_all 0.999
_refine_ls_R_factor_all 0.1032
_refine_ls_R_factor_gt 0.0550
_refine_ls_shift/su_max 0.000
_refine_ls_shift/su_mean 0.000
_refine_ls_structure_factor_coef Fsqd
_refine_ls_weighting_details 'calc w=1/[\s^2^(Fo^2^)+(0.0606P)^2^+0.0000P] where P=(Fo^2^+2Fc^2^)/3'
_refine_ls_weighting_scheme calc
_refine_ls_wR_factor_gt 0.1158
_refine_ls_wR_factor_ref 0.1447
_reflns_number_gt 1598
_reflns_number_total 2774
_reflns_threshold_expression >2sigma(I)
_cod_data_source_file c5cc05196g2.cif
_cod_data_source_block rp9162
_cod_original_cell_volume 1182.48(19)
_cod_original_sg_symbol_H-M 'P 21/n'
_cod_database_code 7117701

loop_
_symmetry_equiv_pos_as_xyz
'x, y, z'
'-x+1/2, y+1/2, -z+1/2'
'-x, -y, -z'
'x-1/2, -y-1/2, z-1/2'

loop_
_atom_site_label
_atom_site_type_symbol
_atom_site_fract_x
_atom_site_fract_y
_atom_site_fract_z
_atom_site_U_iso_or_equiv
_atom_site_adp_type
_atom_site_occupancy
_atom_site_symmetry_multiplicity
_atom_site_calc_flag
_atom_site_refinement_flags
_atom_site_disorder_assembly
_atom_site_disorder_group
N1 N 0.33179(13) 0.17539(18) 0.30142(11) 0.0444(4) Uani 1 1 d . . .
N2 N -0.00196(15) 0.2016(3) 0.42297(12) 0.0629(5) Uani 1 1 d . . .
C1 C 0.28201(16) 0.1769(2) 0.21247(13) 0.0396(4) Uani 1 1 d . . .
C2 C 0.36101(18) 0.1716(2) 0.15887(16) 0.0516(5) Uani 1 1 d . . .
H2A H 0.4446 0.1692 0.1848 0.062 Uiso 1 1 calc R . .
C3 C 0.3171(2) 0.1699(3) 0.07035(17) 0.0601(6) Uani 1 1 d . . .
H3A H 0.3706 0.1681 0.0361 0.072 Uiso 1 1 calc R . .
C4 C 0.1914(2) 0.1707(3) 0.02993(14) 0.0597(6) Uani 1 1 d . . .
H4A H 0.1621 0.1672 -0.0310 0.072 Uiso 1 1 calc R . .
C5 C 0.11183(18) 0.1767(2) 0.07914(13) 0.0490(5) Uani 1 1 d . . .
H5A H 0.0287 0.1776 0.0514 0.059 Uiso 1 1 calc R . .
C6 C 0.15417(15) 0.1815(2) 0.17184(12) 0.0361(4) Uani 1 1 d . . .
C7 C 0.07586(15) 0.1868(2) 0.22664(11) 0.0342(4) Uani 1 1 d . . .
C8 C 0.12890(15) 0.1817(2) 0.31580(12) 0.0358(4) Uani 1 1 d . . .
C9 C 0.25718(16) 0.1765(2) 0.35001(13) 0.0423(4) Uani 1 1 d . . .
H9A H 0.2902 0.1737 0.4107 0.051 Uiso 1 1 calc R . .
C10 C -0.05838(15) 0.1973(2) 0.18946(11) 0.0386(4) Uani 1 1 d . . .
C11 C -0.11272(18) 0.3608(3) 0.14198(13) 0.0520(5) Uani 1 1 d . . .
H11A H -0.0651 0.4649 0.1325 0.062 Uiso 1 1 calc R . .
C12 C -0.23721(19) 0.3694(3) 0.10872(14) 0.0680(6) Uani 1 1 d . . .
H12A H -0.2734 0.4800 0.0772 0.082 Uiso 1 1 calc R . .
C13 C -0.30804(19) 0.2169(4) 0.12172(14) 0.0717(7) Uani 1 1 d . . .
H13A H -0.3920 0.2230 0.0982 0.086 Uiso 1 1 calc R . .
C14 C -0.25582(19) 0.0555(4) 0.16923(14) 0.0683(6) Uani 1 1 d . . .
H14A H -0.3043 -0.0475 0.1786 0.082 Uiso 1 1 calc R . .
C15 C -0.13120(17) 0.0449(3) 0.20336(13) 0.0527(5) Uani 1 1 d . . .
H15A H -0.0959 -0.0650 0.2359 0.063 Uiso 1 1 calc R . .
C16 C 0.05592(16) 0.1916(2) 0.37580(12) 0.0423(4) Uani 1 1 d . . .

loop_
_atom_site_aniso_label
_atom_site_aniso_U_11
_atom_site_aniso_U_22
_atom_site_aniso_U_33
_atom_site_aniso_U_23
_atom_site_aniso_U_13
_atom_site_aniso_U_12
N1 0.0349(8) 0.0395(8) 0.0585(11) 0.0005(7) 0.0129(8) 0.0010(6)
N2 0.0503(11) 0.0962(13) 0.0447(11) -0.0010(9) 0.0178(9) 0.0015(9)
C1 0.0377(10) 0.0278(8) 0.0576(12) -0.0013(8) 0.0206(9) 0.0001(7)
C2 0.0448(11) 0.0436(10) 0.0761(16) -0.0035(10) 0.0328(11) -0.0024(9)
C3 0.0648(15) 0.0565(12) 0.0760(17) -0.0025(11) 0.0476(13) -0.0060(10)
C4 0.0737(16) 0.0646(13) 0.0517(13) -0.0043(10) 0.0354(12) -0.0058(11)
C5 0.0521(12) 0.0561(11) 0.0434(11) -0.0055(9) 0.0208(10) -0.0040(9)
C6 0.0393(10) 0.0301(8) 0.0437(11) -0.0016(7) 0.0195(8) -0.0018(7)
C7 0.0336(9) 0.0304(8) 0.0401(10) -0.0017(7) 0.0132(8) -0.0021(7)
C8 0.0349(9) 0.0347(8) 0.0396(10) 0.0003(7) 0.0135(8) 0.0018(7)
C9 0.0393(10) 0.0407(9) 0.0454(11) -0.0002(8) 0.0097(9) 0.0014(8)
C10 0.0345(9) 0.0530(10) 0.0298(9) -0.0032(8) 0.0114(7) -0.0008(8)
C11 0.0433(11) 0.0656(12) 0.0473(12) 0.0097(9) 0.0131(9) 0.0059(9)
C12 0.0466(13) 0.1041(16) 0.0529(14) 0.0174(12) 0.0135(11) 0.0184(12)
C13 0.0324(10) 0.143(2) 0.0376(12) 0.0021(14) 0.0072(9) 0.0032(14)
C14 0.0456(13) 0.1110(18) 0.0477(13) -0.0061(13) 0.0124(11) -0.0284(13)
C15 0.0444(12) 0.0658(13) 0.0463(12) 0.0031(9) 0.0105(9) -0.0127(10)
C16 0.0382(10) 0.0515(10) 0.0357(10) 0.0003(8) 0.0081(8) 0.0006(8)

loop_
_atom_type_symbol
_atom_type_description
_atom_type_scat_dispersion_real
_atom_type_scat_dispersion_imag
_atom_type_scat_source
C C 0.0033 0.0016 'International Tables Vol C Tables 4.2.6.8 and 6.1.1.4'
H H 0.0000 0.0000 'International Tables Vol C Tables 4.2.6.8 and 6.1.1.4'
N N 0.0061 0.0033 'International Tables Vol C Tables 4.2.6.8 and 6.1.1.4'

loop_
_geom_angle_atom_site_label_1
_geom_angle_atom_site_label_2
_geom_angle_atom_site_label_3
_geom_angle
_geom_angle_site_symmetry_1
_geom_angle_site_symmetry_3
C9 N1 C1 117.41(16) . .
N1 C1 C2 118.26(18) . .
N1 C1 C6 122.82(16) . .
C2 C1 C6 118.91(19) . .
C3 C2 C1 121.0(2) . .
C3 C2 H2A 119.5 . .
C1 C2 H2A 119.5 . .
C2 C3 C4 120.40(19) . .
C2 C3 H3A 119.8 . .
C4 C3 H3A 119.8 . .
C5 C4 C3 120.6(2) . .
C5 C4 H4A 119.7 . .
C3 C4 H4A 119.7 . .
C4 C5 C6 120.7(2) . .
C4 C5 H5A 119.6 . .
C6 C5 H5A 119.6 . .
C5 C6 C7 123.37(17) . .
C5 C6 C1 118.37(16) . .
C7 C6 C1 118.25(16) . .
C8 C7 C6 117.38(15) . .
C8 C7 C10 121.03(15) . .
C6 C7 C10 121.59(16) . .
C7 C8 C9 120.18(16) . .
C7 C8 C16 120.76(16) . .
C9 C8 C16 118.98(16) . .
N1 C9 C8 123.92(18) . .
N1 C9 H9A 118.0 . .
C8 C9 H9A 118.0 . .
C15 C10 C11 118.95(17) . .
C15 C10 C7 120.37(15) . .
C11 C10 C7 120.67(15) . .
C12 C11 C10 120.05(18) . .
C12 C11 H11A 120.0 . .
C10 C11 H11A 120.0 . .
C13 C12 C11 120.5(2) . .
C13 C12 H12A 119.8 . .
C11 C12 H12A 119.8 . .
C14 C13 C12 120.1(2) . .
C14 C13 H13A 119.9 . .
C12 C13 H13A 119.9 . .
C13 C14 C15 120.1(2) . .
C13 C14 H14A 120.0 . .
C15 C14 H14A 120.0 . .
C10 C15 C14 120.28(19) . .
C10 C15 H15A 119.9 . .
C14 C15 H15A 119.9 . .
N2 C16 C8 179.3(2) . .

loop_
_geom_bond_atom_site_label_1
_geom_bond_atom_site_label_2
_geom_bond_distance
_geom_bond_site_symmetry_2
N1 C9 1.306(2) .
N1 C1 1.365(2) .
N2 C16 1.136(2) .
C1 C2 1.410(2) .
C1 C6 1.425(2) .
C2 C3 1.351(3) .
C2 H2A 0.9300 .
C3 C4 1.402(3) .
C3 H3A 0.9300 .
C4 C5 1.361(2) .
C4 H4A 0.9300 .
C5 C6 1.413(3) .
C5 H5A 0.9300 .
C6 C7 1.419(2) .
C7 C8 1.373(2) .
C7 C10 1.486(2) .
C8 C9 1.417(2) .
C8 C16 1.439(2) .
C9 H9A 0.9300 .
C10 C15 1.384(2) .
C10 C11 1.383(2) .
C11 C12 1.376(3) .
C11 H11A 0.9300 .
C12 C13 1.365(3) .
C12 H12A 0.9300 .
C13 C14 1.366(3) .
C13 H13A 0.9300 .
C14 C15 1.379(3) .
C14 H14A 0.9300 .
C15 H15A 0.9300 .
